data_7012053
loop_
_publ_author_name
'Dinda, Rupam'
'Sengupta, Parbati'
'Ghosh, Saktiprosad'
'Mayer-Figge, Heike'
'Sheldrick, William S.'

_publ_section_title
;
 A family of mononuclear molybdenum-(vi), and -(iv) oxo complexes with
 a tridentate (ONO) ligand
;
_journal_issue 23
_journal_name_full 'Journal of the Chemical Society, Dalton Transactions'
_journal_page_first 4434
_journal_paper_doi 10.1039/b207129k
_journal_year 2002
_chemical_formula_sum 'C17 H15 Mo N5 O4'
_chemical_formula_weight 449.28
_chemical_name_systematic
; 
? 
;
_space_group_IT_number 14
_symmetry_cell_setting monoclinic
_symmetry_space_group_name_Hall '-P 2ybc'
_symmetry_space_group_name_H-M 'P 1 21/c 1'
_atom_sites_solution_hydrogens geom
_atom_sites_solution_primary direct
_atom_sites_solution_secondary difmap
_audit_creation_method SHELXL-97
_cell_angle_alpha 90.00
_cell_angle_beta 99.35(2)
_cell_angle_gamma 90.00
_cell_formula_units_Z 4
_cell_length_a 11.340(3)
_cell_length_b 6.7416(11)
_cell_length_c 22.902(4)
_cell_measurement_reflns_used 15
_cell_measurement_temperature 293(2)
_cell_measurement_theta_max 15
_cell_measurement_theta_min 7.5
_cell_volume 1727.6(6)
_computing_cell_refinement 'Siemens P4'
_computing_data_collection 'Siemens P4'
_computing_data_reduction XDISK
_computing_molecular_graphics 'Siemens SHELXTL-PLUS (VMS)'
_computing_publication_material SHELXL-97
_computing_structure_refinement 'SHELXL-97 (Sheldrick, 1997)'
_computing_structure_solution 'SHELXS-97 (Sheldrick, 1990)'
_diffrn_ambient_temperature 293(2)
_diffrn_measured_fraction_theta_full 0.994
_diffrn_measured_fraction_theta_max 0.994
_diffrn_measurement_device 'Siemens P4 4-circle-diffractometer'
_diffrn_measurement_method 'Profile fitted'
_diffrn_radiation_monochromator graphite
_diffrn_radiation_source 'fine-focus sealed tube'
_diffrn_radiation_type MoK\a
_diffrn_radiation_wavelength 0.71073
_diffrn_reflns_av_R_equivalents 0.0271
_diffrn_reflns_av_sigmaI/netI 0.0398
_diffrn_reflns_limit_h_max 14
_diffrn_reflns_limit_h_min 0
_diffrn_reflns_limit_k_max 8
_diffrn_reflns_limit_k_min 0
_diffrn_reflns_limit_l_max 29
_diffrn_reflns_limit_l_min -29
_diffrn_reflns_number 4118
_diffrn_reflns_theta_full 27.50
_diffrn_reflns_theta_max 27.50
_diffrn_reflns_theta_min 2.34
_diffrn_standards_decay_% 20
_diffrn_standards_interval_count 100
_diffrn_standards_number 3
_exptl_absorpt_coefficient_mu 0.795
_exptl_absorpt_correction_T_max 0.68806
_exptl_absorpt_correction_T_min 0.59780
_exptl_absorpt_correction_type Semi-empirical
_exptl_crystal_colour orange
_exptl_crystal_density_diffrn 1.727
_exptl_crystal_density_method 'not measured'
_exptl_crystal_description prism
_exptl_crystal_F_000 904
_exptl_crystal_size_max 0.28
_exptl_crystal_size_mid 0.25
_exptl_crystal_size_min 0.16
_refine_diff_density_max 0.309
_refine_diff_density_min -0.507
_refine_diff_density_rms 0.071
_refine_ls_extinction_coef 0.0008(2)
_refine_ls_extinction_expression Fc^*^=kFc[1+0.001xFc^2^\l^3^/sin(2\q)]^-1/4^
_refine_ls_extinction_method SHELXL
_refine_ls_goodness_of_fit_ref 1.023
_refine_ls_hydrogen_treatment mixed
_refine_ls_matrix_type full
_refine_ls_number_parameters 256
_refine_ls_number_reflns 3938
_refine_ls_number_restraints 0
_refine_ls_restrained_S_all 1.023
_refine_ls_R_factor_all 0.0564
_refine_ls_R_factor_gt 0.0332
_refine_ls_shift/su_max 0.002
_refine_ls_shift/su_mean 0.000
_refine_ls_structure_factor_coef Fsqd
_refine_ls_weighting_details 'calc w=1/[\s^2^(Fo^2^)+(0.0348P)^2^+0.3372P] where P=(Fo^2^+2Fc^2^)/3'
_refine_ls_weighting_scheme calc
_refine_ls_wR_factor_gt 0.0676
_refine_ls_wR_factor_ref 0.0747
_reflns_number_gt 2961
_reflns_number_total 3938
_reflns_threshold_expression >2sigma(I)
_cod_data_source_file b207129k.txt
_cod_data_source_block gosh
_cod_depositor_comments
;
The following automatic conversions were performed:
'_symmetry_cell_setting' value 'Monoclinic' changed to 'monoclinic'
according to '/home/saulius/struct/CIF-dictionaries/cif_core.dic'
dictionary named 'cif_core.dic' version 2.4.1 from 2010-06-29.

Automatic conversion script
Id: cif_fix_enum 1527 2010-12-29 10:47:43Z saulius 
;
_cod_original_cell_volume 1727.7(7)
_cod_original_sg_symbol_H-M P2(1)/c
_cod_original_formula_sum 'C17 H15 N5 O4 Mo'
_cod_database_code 7012053

loop_
_symmetry_equiv_pos_as_xyz
'x, y, z'
'-x, y+1/2, -z+1/2'
'-x, -y, -z'
'x, -y-1/2, z-1/2'

loop_
_atom_site_label
_atom_site_type_symbol
_atom_site_fract_x
_atom_site_fract_y
_atom_site_fract_z
_atom_site_U_iso_or_equiv
_atom_site_adp_type
_atom_site_occupancy
_atom_site_symmetry_multiplicity
_atom_site_calc_flag
_atom_site_refinement_flags
_atom_site_disorder_assembly
_atom_site_disorder_group
Mo1 Mo 0.23410(2) 0.07663(3) 0.414599(11) 0.03017(8) Uani 1 1 d . . .
O1 O 0.15394(19) -0.1282(3) 0.42789(10) 0.0419(5) Uani 1 1 d . . .
O2 O 0.37161(19) -0.0106(3) 0.40692(12) 0.0522(6) Uani 1 1 d . . .
O3 O 0.1753(2) 0.1347(3) 0.33296(9) 0.0427(5) Uani 1 1 d . . .
O4 O 0.28257(18) 0.1640(3) 0.49900(9) 0.0371(5) Uani 1 1 d . . .
N1 N 0.29168(19) 0.3937(3) 0.41402(10) 0.0299(5) Uani 1 1 d . . .
N2 N 0.3409(2) 0.4700(3) 0.46960(11) 0.0316(5) Uani 1 1 d . . .
N3 N 0.0560(2) 0.2461(4) 0.42696(10) 0.0333(5) Uani 1 1 d . . .
C11 C 0.0243(3) 0.4407(5) 0.41797(17) 0.0486(8) Uani 1 1 d . . .
H11 H 0.0737 0.5404 0.4076 0.059(11) Uiso 1 1 calc R . .
C12 C -0.0902(3) 0.4657(6) 0.4265(2) 0.0610(11) Uani 1 1 d . . .
H12 H -0.1335 0.5834 0.4229 0.092(15) Uiso 1 1 calc R . .
N4 N -0.1290(2) 0.2858(4) 0.44114(12) 0.0468(7) Uani 1 1 d . . .
H4 H -0.1988 0.2587 0.4490 0.056 Uiso 1 1 calc R . .
C13 C -0.0398(3) 0.1584(5) 0.44113(13) 0.0378(7) Uani 1 1 d . . .
H13 H -0.0441 0.0242 0.4500 0.044(9) Uiso 1 1 calc R . .
C2 C 0.2913(2) 0.5112(4) 0.36983(13) 0.0321(6) Uani 1 1 d . . .
H21 H 0.3316 0.6313 0.3764 0.039 Uiso 1 1 calc R . .
C21 C 0.2321(3) 0.4680(4) 0.31071(13) 0.0354(7) Uani 1 1 d . . .
C22 C 0.2253(3) 0.6176(5) 0.26782(15) 0.0480(8) Uani 1 1 d . . .
H22 H 0.2639 0.7378 0.2774 0.059(11) Uiso 1 1 calc R . .
C23 C 0.1622(4) 0.5893(6) 0.21154(16) 0.0593(10) Uani 1 1 d . . .
H23 H 0.1583 0.6898 0.1835 0.062(11) Uiso 1 1 calc R . .
C24 C 0.1048(3) 0.4111(6) 0.19716(16) 0.0568(9) Uani 1 1 d . . .
H24 H 0.0612 0.3925 0.1595 0.063(11) Uiso 1 1 calc R . .
C25 C 0.1118(3) 0.2615(6) 0.23804(14) 0.0470(8) Uani 1 1 d . . .
H25 H 0.0738 0.1415 0.2275 0.056(11) Uiso 1 1 calc R . .
C26 C 0.1742(3) 0.2858(5) 0.29465(13) 0.0351(7) Uani 1 1 d . . .
C3 C 0.3316(2) 0.3408(4) 0.51066(13) 0.0316(6) Uani 1 1 d . . .
C31 C 0.3713(2) 0.3881(4) 0.57364(13) 0.0330(6) Uani 1 1 d . . .
C32 C 0.3650(3) 0.2412(5) 0.61585(14) 0.0409(7) Uani 1 1 d . . .
H32 H 0.3412 0.1144 0.6030 0.054(11) Uiso 1 1 calc R . .
C33 C 0.3924(3) 0.2758(6) 0.67558(16) 0.0524(9) Uani 1 1 d . . .
H33 H 0.3870 0.1751 0.7028 0.069(13) Uiso 1 1 calc R . .
C34 C 0.4285(3) 0.4658(6) 0.69426(16) 0.0575(10) Uani 1 1 d . . .
H34 H 0.4474 0.4922 0.7346 0.049(10) Uiso 1 1 calc R . .
C35 C 0.4367(3) 0.6142(6) 0.65458(15) 0.0489(9) Uani 1 1 d . . .
H35 H 0.4619 0.7393 0.6684 0.049(10) Uiso 1 1 calc R . .
C36 C 0.4078(2) 0.5822(5) 0.59333(14) 0.0365(6) Uani 1 1 d . . .
N5 N 0.4062(2) 0.7405(4) 0.55559(12) 0.0428(6) Uani 1 1 d . . .
H51 H 0.4227 0.8575 0.5695 0.051 Uiso 1 1 calc R . .
H52 H 0.3886 0.7228 0.5180 0.051 Uiso 1 1 calc R . .

loop_
_atom_site_aniso_label
_atom_site_aniso_U_11
_atom_site_aniso_U_22
_atom_site_aniso_U_33
_atom_site_aniso_U_23
_atom_site_aniso_U_13
_atom_site_aniso_U_12
Mo1 0.03065(12) 0.02125(12) 0.03796(14) -0.00271(12) 0.00361(9) -0.00052(12)
O1 0.0433(12) 0.0280(11) 0.0534(14) 0.0020(10) 0.0047(10) -0.0053(9)
O2 0.0369(12) 0.0378(12) 0.0827(18) -0.0158(13) 0.0121(12) 0.0012(10)
O3 0.0568(14) 0.0358(12) 0.0348(12) -0.0028(9) 0.0053(10) -0.0085(10)
O4 0.0445(12) 0.0252(10) 0.0387(12) 0.0019(9) -0.0020(9) -0.0030(9)
N1 0.0256(11) 0.0268(12) 0.0372(13) -0.0013(10) 0.0048(9) -0.0001(9)
N2 0.0299(11) 0.0283(13) 0.0356(13) -0.0057(10) 0.0027(10) -0.0020(10)
N3 0.0307(12) 0.0324(13) 0.0365(13) -0.0021(11) 0.0046(10) -0.0007(11)
C11 0.0382(16) 0.0316(16) 0.079(3) 0.0035(17) 0.0175(16) 0.0036(15)
C12 0.0412(19) 0.048(2) 0.100(3) 0.007(2) 0.027(2) 0.0128(17)
N4 0.0296(13) 0.0573(18) 0.0557(17) 0.0037(15) 0.0139(12) 0.0013(13)
C13 0.0359(16) 0.0405(17) 0.0369(16) 0.0023(14) 0.0054(13) -0.0012(14)
C2 0.0311(14) 0.0277(13) 0.0380(16) -0.0002(12) 0.0068(12) 0.0004(12)
C21 0.0330(14) 0.0356(18) 0.0393(16) 0.0018(13) 0.0111(12) 0.0029(12)
C22 0.056(2) 0.042(2) 0.0465(19) 0.0057(15) 0.0112(16) 0.0022(16)
C23 0.073(2) 0.060(2) 0.0439(19) 0.018(2) 0.0058(18) 0.013(2)
C24 0.055(2) 0.074(3) 0.0380(18) 0.004(2) -0.0001(15) 0.003(2)
C25 0.0436(18) 0.058(2) 0.0392(18) -0.0052(17) 0.0063(14) -0.0037(17)
C26 0.0331(15) 0.0395(16) 0.0346(16) -0.0037(14) 0.0110(12) 0.0025(13)
C3 0.0253(13) 0.0265(13) 0.0416(17) -0.0026(13) 0.0012(12) 0.0047(11)
C31 0.0249(13) 0.0351(17) 0.0380(16) -0.0033(13) 0.0019(11) 0.0055(12)
C32 0.0348(16) 0.0391(18) 0.0467(18) -0.0010(15) 0.0008(14) 0.0035(14)
C33 0.049(2) 0.065(2) 0.0396(18) 0.0021(19) -0.0004(15) 0.0062(18)
C34 0.050(2) 0.081(3) 0.0374(19) -0.0109(19) -0.0028(15) 0.002(2)
C35 0.0394(17) 0.054(2) 0.051(2) -0.0200(17) -0.0016(15) -0.0046(16)
C36 0.0220(12) 0.0390(16) 0.0469(17) -0.0111(16) 0.0010(11) 0.0022(14)
N5 0.0452(15) 0.0316(14) 0.0509(16) -0.0114(13) 0.0056(13) -0.0036(12)

loop_
_atom_type_symbol
_atom_type_description
_atom_type_scat_dispersion_real
_atom_type_scat_dispersion_imag
_atom_type_scat_source
C C 0.0033 0.0016 'International Tables Vol C Tables 4.2.6.8 and 6.1.1.4'
H H 0.0000 0.0000 'International Tables Vol C Tables 4.2.6.8 and 6.1.1.4'
N N 0.0061 0.0033 'International Tables Vol C Tables 4.2.6.8 and 6.1.1.4'
O O 0.0106 0.0060 'International Tables Vol C Tables 4.2.6.8 and 6.1.1.4'
Mo Mo -1.6832 0.6857 'International Tables Vol C Tables 4.2.6.8 and 6.1.1.4'

loop_
_geom_angle_atom_site_label_1
_geom_angle_atom_site_label_2
_geom_angle_atom_site_label_3
_geom_angle
_geom_angle_site_symmetry_1
_geom_angle_site_symmetry_3
_geom_angle_publ_flag
O2 Mo1 O1 105.21(11) . . ?
O2 Mo1 O3 98.55(12) . . ?
O1 Mo1 O3 103.16(10) . . ?
O2 Mo1 O4 95.07(11) . . ?
O1 Mo1 O4 97.80(10) . . ?
O3 Mo1 O4 150.94(9) . . ?
O2 Mo1 N1 93.23(10) . . ?
O1 Mo1 N1 159.83(9) . . ?
O3 Mo1 N1 81.66(9) . . ?
O4 Mo1 N1 72.01(8) . . ?
O2 Mo1 N3 171.38(10) . . ?
O1 Mo1 N3 83.11(9) . . ?
O3 Mo1 N3 81.42(9) . . ?
O4 Mo1 N3 81.35(8) . . ?
N1 Mo1 N3 78.22(8) . . ?
C26 O3 Mo1 139.1(2) . . ?
C3 O4 Mo1 119.86(19) . . ?
C2 N1 N2 116.0(2) . . ?
C2 N1 Mo1 129.1(2) . . ?
N2 N1 Mo1 114.79(16) . . ?
C3 N2 N1 110.1(2) . . ?
C13 N3 C11 105.1(3) . . ?
C13 N3 Mo1 124.2(2) . . ?
C11 N3 Mo1 130.6(2) . . ?
C12 C11 N3 109.4(3) . . ?
C12 C11 H11 125.3 . . ?
N3 C11 H11 125.3 . . ?
N4 C12 C11 106.4(3) . . ?
N4 C12 H12 126.8 . . ?
C11 C12 H12 126.8 . . ?
C13 N4 C12 107.6(3) . . ?
C13 N4 H4 126.2 . . ?
C12 N4 H4 126.2 . . ?
N3 C13 N4 111.6(3) . . ?
N3 C13 H13 124.2 . . ?
N4 C13 H13 124.2 . . ?
N1 C2 C21 123.9(3) . . ?
N1 C2 H21 118.1 . . ?
C21 C2 H21 118.1 . . ?
C22 C21 C26 118.2(3) . . ?
C22 C21 C2 118.5(3) . . ?
C26 C21 C2 123.1(3) . . ?
C23 C22 C21 121.0(4) . . ?
C23 C22 H22 119.5 . . ?
C21 C22 H22 119.5 . . ?
C24 C23 C22 119.7(3) . . ?
C24 C23 H23 120.2 . . ?
C22 C23 H23 120.2 . . ?
C25 C24 C23 120.3(3) . . ?
C25 C24 H24 119.8 . . ?
C23 C24 H24 119.8 . . ?
C24 C25 C26 121.2(4) . . ?
C24 C25 H25 119.4 . . ?
C26 C25 H25 119.4 . . ?
O3 C26 C25 118.2(3) . . ?
O3 C26 C21 122.3(3) . . ?
C25 C26 C21 119.5(3) . . ?
N2 C3 O4 122.6(3) . . ?
N2 C3 C31 121.0(3) . . ?
O4 C3 C31 116.3(3) . . ?
C32 C31 C36 118.6(3) . . ?
C32 C31 C3 118.9(3) . . ?
C36 C31 C3 122.4(3) . . ?
C33 C32 C31 122.8(3) . . ?
C33 C32 H32 118.6 . . ?
C31 C32 H32 118.6 . . ?
C32 C33 C34 118.1(4) . . ?
C32 C33 H33 121.0 . . ?
C34 C33 H33 121.0 . . ?
C35 C34 C33 121.2(3) . . ?
C35 C34 H34 119.4 . . ?
C33 C34 H34 119.4 . . ?
C34 C35 C36 121.5(3) . . ?
C34 C35 H35 119.3 . . ?
C36 C35 H35 119.3 . . ?
N5 C36 C35 119.1(3) . . ?
N5 C36 C31 122.8(3) . . ?
C35 C36 C31 117.8(3) . . ?
C36 N5 H51 120.0 . . ?
C36 N5 H52 120.0 . . ?
H51 N5 H52 120.0 . . ?

loop_
_geom_bond_atom_site_label_1
_geom_bond_atom_site_label_2
_geom_bond_distance
_geom_bond_site_symmetry_2
_geom_bond_publ_flag
Mo1 O2 1.702(2) . ?
Mo1 O1 1.707(2) . ?
Mo1 O3 1.920(2) . ?
Mo1 O4 2.010(2) . ?
Mo1 N1 2.235(2) . ?
Mo1 N3 2.377(2) . ?
O3 C26 1.343(4) . ?
O4 C3 1.324(3) . ?
N1 C2 1.285(4) . ?
N1 N2 1.402(3) . ?
N2 C3 1.299(4) . ?
N3 C13 1.323(4) . ?
N3 C11 1.367(4) . ?
C11 C12 1.355(4) . ?
C11 H11 0.9300 . ?
C12 N4 1.351(4) . ?
C12 H12 0.9300 . ?
N4 C13 1.327(4) . ?
N4 H4 0.8600 . ?
C13 H13 0.9300 . ?
C2 C21 1.440(4) . ?
C2 H21 0.9300 . ?
C21 C22 1.401(4) . ?
C21 C26 1.413(4) . ?
C22 C23 1.382(5) . ?
C22 H22 0.9300 . ?
C23 C24 1.380(5) . ?
C23 H23 0.9300 . ?
C24 C25 1.370(5) . ?
C24 H24 0.9300 . ?
C25 C26 1.382(4) . ?
C25 H25 0.9300 . ?
C3 C31 1.474(4) . ?
C31 C32 1.394(4) . ?
C31 C36 1.423(4) . ?
C32 C33 1.373(5) . ?
C32 H32 0.9300 . ?
C33 C34 1.391(5) . ?
C33 H33 0.9300 . ?
C34 C35 1.365(5) . ?
C34 H34 0.9300 . ?
C35 C36 1.404(4) . ?
C35 H35 0.9300 . ?
C36 N5 1.372(4) . ?
N5 H51 0.8600 . ?
N5 H52 0.8600 . ?

loop_
_geom_torsion_atom_site_label_1
_geom_torsion_atom_site_label_2
_geom_torsion_atom_site_label_3
_geom_torsion_atom_site_label_4
_geom_torsion
_geom_torsion_site_symmetry_1
_geom_torsion_site_symmetry_2
_geom_torsion_site_symmetry_3
_geom_torsion_site_symmetry_4
_geom_torsion_publ_flag
O2 Mo1 O3 C26 -89.5(3) . . . . ?
O1 Mo1 O3 C26 162.6(3) . . . . ?
O4 Mo1 O3 C26 27.5(4) . . . . ?
N1 Mo1 O3 C26 2.5(3) . . . . ?
N3 Mo1 O3 C26 81.8(3) . . . . ?
O2 Mo1 O4 C3 85.1(2) . . . . ?
O1 Mo1 O4 C3 -168.8(2) . . . . ?
O3 Mo1 O4 C3 -32.7(3) . . . . ?
N1 Mo1 O4 C3 -6.65(18) . . . . ?
N3 Mo1 O4 C3 -87.0(2) . . . . ?
O2 Mo1 N1 C2 88.7(2) . . . . ?
O1 Mo1 N1 C2 -115.1(3) . . . . ?
O3 Mo1 N1 C2 -9.5(2) . . . . ?
O4 Mo1 N1 C2 -177.0(3) . . . . ?
N3 Mo1 N1 C2 -92.4(2) . . . . ?
O2 Mo1 N1 N2 -87.50(18) . . . . ?
O1 Mo1 N1 N2 68.8(3) . . . . ?
O3 Mo1 N1 N2 174.33(18) . . . . ?
O4 Mo1 N1 N2 6.80(16) . . . . ?
N3 Mo1 N1 N2 91.41(17) . . . . ?
C2 N1 N2 C3 177.3(2) . . . . ?
Mo1 N1 N2 C3 -6.0(3) . . . . ?
O2 Mo1 N3 C13 -162.1(7) . . . . ?
O1 Mo1 N3 C13 2.9(2) . . . . ?
O3 Mo1 N3 C13 107.4(2) . . . . ?
O4 Mo1 N3 C13 -96.1(2) . . . . ?
N1 Mo1 N3 C13 -169.4(2) . . . . ?
O2 Mo1 N3 C11 22.9(8) . . . . ?
O1 Mo1 N3 C11 -172.1(3) . . . . ?
O3 Mo1 N3 C11 -67.6(3) . . . . ?
O4 Mo1 N3 C11 88.9(3) . . . . ?
N1 Mo1 N3 C11 15.6(3) . . . . ?
C13 N3 C11 C12 -0.5(4) . . . . ?
Mo1 N3 C11 C12 175.3(3) . . . . ?
N3 C11 C12 N4 0.4(5) . . . . ?
C11 C12 N4 C13 -0.1(4) . . . . ?
C11 N3 C13 N4 0.4(4) . . . . ?
Mo1 N3 C13 N4 -175.7(2) . . . . ?
C12 N4 C13 N3 -0.2(4) . . . . ?
N2 N1 C2 C21 -172.4(2) . . . . ?
Mo1 N1 C2 C21 11.5(4) . . . . ?
N1 C2 C21 C22 172.2(3) . . . . ?
N1 C2 C21 C26 -3.9(4) . . . . ?
C26 C21 C22 C23 1.0(5) . . . . ?
C2 C21 C22 C23 -175.3(3) . . . . ?
C21 C22 C23 C24 0.0(5) . . . . ?
C22 C23 C24 C25 -1.0(6) . . . . ?
C23 C24 C25 C26 1.1(5) . . . . ?
Mo1 O3 C26 C25 -176.1(2) . . . . ?
Mo1 O3 C26 C21 2.5(5) . . . . ?
C24 C25 C26 O3 178.6(3) . . . . ?
C24 C25 C26 C21 -0.1(5) . . . . ?
C22 C21 C26 O3 -179.6(3) . . . . ?
C2 C21 C26 O3 -3.5(4) . . . . ?
C22 C21 C26 C25 -0.9(4) . . . . ?
C2 C21 C26 C25 175.2(3) . . . . ?
N1 N2 C3 O4 0.5(4) . . . . ?
N1 N2 C3 C31 -177.0(2) . . . . ?
Mo1 O4 C3 N2 6.1(4) . . . . ?
Mo1 O4 C3 C31 -176.33(17) . . . . ?
N2 C3 C31 C32 -176.8(3) . . . . ?
O4 C3 C31 C32 5.6(4) . . . . ?
N2 C3 C31 C36 7.8(4) . . . . ?
O4 C3 C31 C36 -169.8(2) . . . . ?
C36 C31 C32 C33 0.1(4) . . . . ?
C3 C31 C32 C33 -175.5(3) . . . . ?
C31 C32 C33 C34 -0.3(5) . . . . ?
C32 C33 C34 C35 0.0(5) . . . . ?
C33 C34 C35 C36 0.7(5) . . . . ?
C34 C35 C36 N5 173.6(3) . . . . ?
C34 C35 C36 C31 -1.0(5) . . . . ?
C32 C31 C36 N5 -173.8(3) . . . . ?
C3 C31 C36 N5 1.6(4) . . . . ?
C32 C31 C36 C35 0.6(4) . . . . ?
C3 C31 C36 C35 176.0(3) . . . . ?
